data_4035102
loop_
_publ_author_name
'Malek-Adamian, Elise'
'Patrascu, Mihai Burai'
'Jana, Sunit Kumar'
'Mart\'inez-Montero, Sa\'ul'
'Moitessier, Nicolas'
'Damha, Masad J.'

_publ_section_title
;
 Adjusting the Structure of 2'-Modified Nucleosides and Oligonucleotides
 via C4'-\a-F or C4'-\a-OMe Substitution: Synthesis and Conformational
 Analysis.
;
_journal_issue 17
_journal_name_full 'The Journal of organic chemistry'
_journal_page_first 9839
_journal_page_last 9849
_journal_paper_doi 10.1021/acs.joc.8b01329
_journal_volume 83
_journal_year 2018
_chemical_absolute_configuration rmad
_chemical_formula_moiety 'C10 H13 F N2 O6, H2 O'
_chemical_formula_sum 'C10 H15 F N2 O7'
_chemical_formula_weight 294.24
_space_group_crystal_system monoclinic
_space_group_IT_number 5
_space_group_name_Hall 'C 2y'
_space_group_name_H-M_alt 'C 1 2 1'
_atom_sites_solution_hydrogens mixed
_atom_sites_solution_primary dual
_audit_creation_date 2017-08-16
_audit_creation_method
;
Olex2 1.2
(compiled 2017.08.10 svn.r3458 for OlexSys, GUI svn.r5375)
;
_cell_angle_alpha 90
_cell_angle_beta 108.9540(10)
_cell_angle_gamma 90
_cell_formula_units_Z 8
_cell_length_a 30.0065(15)
_cell_length_b 6.5012(3)
_cell_length_c 13.4207(7)
_cell_measurement_reflns_used 9890
_cell_measurement_temperature 150
_cell_measurement_theta_max 60.647
_cell_measurement_theta_min 2.710
_cell_volume 2476.1(2)
_computing_cell_refinement 'SAINT v8.34A (Bruker, 2013)'
_computing_data_collection
;
APEX 2 (2013) Bruker AXS Inc., Madison, WI 53719-1173.
;
_computing_data_reduction 'SAINT v8.34A (Bruker, 2013)'
_computing_molecular_graphics 'Olex2 (Dolomanov et al., 2009)'
_computing_publication_material 'Olex2 (Dolomanov et al., 2009)'
_computing_structure_refinement 'XL (Sheldrick, 2008)'
_computing_structure_solution 'XT (Sheldrick, 2015)'
_diffrn_ambient_temperature 150
_diffrn_detector 'CMOS Area detector'
_diffrn_detector_area_resol_mean 10.24
_diffrn_detector_type 'Bruker Photon 100 CMOS Detector'
_diffrn_measured_fraction_theta_full 0.993
_diffrn_measured_fraction_theta_max 0.991
_diffrn_measurement_device 'k-geometry diffractometer'
_diffrn_measurement_device_type 'Bruker Venture Metaljet'
_diffrn_measurement_method '\w and \f scans'
_diffrn_radiation_collimation 'Focusing mirrors'
_diffrn_radiation_monochromator 'Helios MX Mirror Optics'
_diffrn_radiation_probe x-ray
_diffrn_radiation_type GaK\a
_diffrn_radiation_wavelength 1.34139
_diffrn_reflns_av_R_equivalents 0.0403
_diffrn_reflns_av_unetI/netI 0.0285
_diffrn_reflns_Laue_measured_fraction_full 0.993
_diffrn_reflns_Laue_measured_fraction_max 0.991
_diffrn_reflns_limit_h_max 38
_diffrn_reflns_limit_h_min -38
_diffrn_reflns_limit_k_max 8
_diffrn_reflns_limit_k_min -8
_diffrn_reflns_limit_l_max 17
_diffrn_reflns_limit_l_min -17
_diffrn_reflns_number 24248
_diffrn_reflns_point_group_measured_fraction_full 0.991
_diffrn_reflns_point_group_measured_fraction_max 0.983
_diffrn_reflns_theta_full 53.594
_diffrn_reflns_theta_max 60.615
_diffrn_reflns_theta_min 3.029
_diffrn_source 'Metal Jet'
_diffrn_source_target Ga
_diffrn_source_type 'Gallium Liquid Metal Jet Source'
_exptl_absorpt_coefficient_mu 0.802
_exptl_absorpt_correction_T_max 0.7519
_exptl_absorpt_correction_T_min 0.6647
_exptl_absorpt_correction_type multi-scan
_exptl_absorpt_process_details
'SADABS-2014/5 (Bruker,2014/5) was used for absorption correction. wR2(int) was 0.0962 before and 0.0610 after correction. The Ratio of minimum to maximum transmission is 0.8840. The \l/2 correction factor is 0.00150.'
_exptl_crystal_colour colourless
_exptl_crystal_colour_primary colourless
_exptl_crystal_density_diffrn 1.579
_exptl_crystal_description BLOCK
_exptl_crystal_F_000 1232
_exptl_crystal_size_max 0.18
_exptl_crystal_size_mid 0.16
_exptl_crystal_size_min 0.1
_refine_diff_density_max 0.476
_refine_diff_density_min -0.439
_refine_diff_density_rms 0.128
_refine_ls_abs_structure_details
;
 Flack x determined using 2485 quotients [(I+)-(I-)]/[(I+)+(I-)]
 (Parsons, Flack and Wagner, Acta Cryst. B69 (2013) 249-259).
;
_refine_ls_abs_structure_Flack 0.07(3)
_refine_ls_extinction_coef 0.0205(11)
_refine_ls_extinction_expression Fc^*^=kFc[1+0.001xFc^2^\l^3^/sin(2\q)]^-1/4^
_refine_ls_extinction_method 'SHELXL-2014/7 (Sheldrick 2014'
_refine_ls_goodness_of_fit_ref 1.159
_refine_ls_hydrogen_treatment mixed
_refine_ls_matrix_type full
_refine_ls_number_parameters 404
_refine_ls_number_reflns 5593
_refine_ls_number_restraints 7
_refine_ls_restrained_S_all 1.158
_refine_ls_R_factor_all 0.0451
_refine_ls_R_factor_gt 0.0449
_refine_ls_shift/su_max 0.000
_refine_ls_shift/su_mean 0.000
_refine_ls_structure_factor_coef Fsqd
_refine_ls_weighting_details 'w=1/[\s^2^(Fo^2^)+(0.0747P)^2^+2.2968P] where P=(Fo^2^+2Fc^2^)/3'
_refine_ls_weighting_scheme calc
_refine_ls_wR_factor_gt 0.1283
_refine_ls_wR_factor_ref 0.1285
_reflns_Friedel_coverage 0.822
_reflns_Friedel_fraction_full 0.987
_reflns_Friedel_fraction_max 0.974
_reflns_number_gt 5562
_reflns_number_total 5593
_reflns_threshold_expression 'I > 2\s(I)'
_cod_data_source_file jo8b01329_si_005.cif
_cod_data_source_block damha25
_cod_depositor_comments
;
The following automatic conversions were performed:

data item '_diffrn_radiation_probe' value 'X-ray' was changed to
'x-ray' in accordance with the
/home/data/users/saulius/crontab/automatic-downloads/current/ACS/lib/dictionaries/cif_core.dic
dictionary named 'cif_core.dic' version 2.4.2 last updated on
2011-04-26.

Automatic conversion script
Id: cif_fix_values 6909 2019-04-08 15:41:33Z antanas 
;
_cod_database_code 4035102
_shelx_shelxl_version_number 2014/7
_shelx_space_group_comment
;
The symmetry employed for this shelxl refinement is uniquely defined
by the following loop, which should always be used as a source of
symmetry information in preference to the above space-group names.
They are only intended as comments.
;
_shelx_estimated_absorpt_t_max 0.924
_shelx_estimated_absorpt_t_min 0.869
_olex2_refinement_description
;
1. Fixed Uiso
 At 1.2 times of:
  All C(H) groups, All C(H,H) groups
 At 1.5 times of:
  All C(H,H,H) groups
2. Restrained distances
 O31-H31A \\sim O31-H31B \\sim O32-H32A \\sim O32-H32B
 with sigma of 0.02
3.a Ternary CH refined with riding coordinates:
 C1(H1), C2(H2B), C3(H3), C11(H11), C12(H12B), C13(H13)
3.b Secondary CH2 refined with riding coordinates:
 C5(H5A,H5B), C15(H15A,H15B)
3.c Aromatic/amide H refined with riding coordinates:
 C7(H7), C8(H8), C17(H17), C18(H18)
3.d Idealised Me refined as rotating group:
 C6(H6A,H6B,H6C), C16(H16A,H16B,H16C)
;
_olex2_submission_special_instructions 'No special instructions were received'

loop_
_space_group_symop_operation_xyz
'x, y, z'
'-x, y, -z'
'x+1/2, y+1/2, z'
'-x+1/2, y+1/2, -z'

loop_
_atom_site_label
_atom_site_type_symbol
_atom_site_fract_x
_atom_site_fract_y
_atom_site_fract_z
_atom_site_U_iso_or_equiv
_atom_site_adp_type
_atom_site_occupancy
_atom_site_site_symmetry_order
_atom_site_calc_flag
_atom_site_refinement_flags_posn
F1 F 0.41455(7) 0.6694(4) 0.32102(16) 0.0320(5) Uani 1 1 d .
O1 O 0.38411(7) 0.7742(4) 0.53528(16) 0.0213(4) Uani 1 1 d .
O2 O 0.45095(8) 1.0399(4) 0.39592(19) 0.0264(5) Uani 1 1 d .
H2 H 0.4701(19) 0.949(10) 0.413(4) 0.039(14) Uiso 1 1 d .
O3 O 0.46500(7) 0.7807(4) 0.56039(17) 0.0228(5) Uani 1 1 d .
O4 O 0.38853(8) 1.2024(4) 0.5930(2) 0.0259(5) Uani 1 1 d .
H4 H 0.367(2) 1.153(11) 0.613(5) 0.064(18) Uiso 1 1 d .
O5 O 0.18108(8) 0.5062(4) 0.3495(2) 0.0271(5) Uani 1 1 d .
O6 O 0.30093(8) 0.9612(4) 0.3826(2) 0.0292(5) Uani 1 1 d .
N1 N 0.31939(9) 0.6209(4) 0.4099(2) 0.0206(5) Uani 1 1 d .
N2 N 0.24158(9) 0.7319(4) 0.3695(2) 0.0222(5) Uani 1 1 d .
H2A H 0.222(3) 0.830(13) 0.359(6) 0.08(2) Uiso 1 1 d .
C1 C 0.36954(10) 0.6634(5) 0.4374(2) 0.0210(6) Uani 1 1 d .
H1 H 0.3868 0.5294 0.4481 0.025 Uiso 1 1 calc R
C2 C 0.38464(10) 0.7912(5) 0.3581(2) 0.0228(6) Uani 1 1 d .
H2B H 0.3567 0.8395 0.2988 0.027 Uiso 1 1 calc R
C3 C 0.41186(10) 0.9732(5) 0.4229(2) 0.0206(6) Uani 1 1 d .
H3 H 0.3895 1.0916 0.4121 0.025 Uiso 1 1 calc R
C4 C 0.42320(10) 0.8995(5) 0.5378(2) 0.0198(6) Uani 1 1 d .
C5 C 0.42826(11) 1.0705(5) 0.6183(2) 0.0238(6) Uani 1 1 d .
H5A H 0.4330 1.0083 0.6884 0.029 Uiso 1 1 calc R
H5B H 0.4566 1.1530 0.6230 0.029 Uiso 1 1 calc R
C6 C 0.47521(12) 0.6454(6) 0.6500(3) 0.0312(7) Uani 1 1 d .
H6A H 0.4976 0.5397 0.6448 0.047 Uiso 1 1 calc GR
H6B H 0.4460 0.5797 0.6514 0.047 Uiso 1 1 calc GR
H6C H 0.4889 0.7249 0.7148 0.047 Uiso 1 1 calc GR
C7 C 0.30399(11) 0.4213(5) 0.4103(3) 0.0229(6) Uani 1 1 d .
H7 H 0.3265 0.3133 0.4262 0.027 Uiso 1 1 calc R
C8 C 0.25832(11) 0.3738(5) 0.3891(3) 0.0237(6) Uani 1 1 d .
H8 H 0.2488 0.2342 0.3881 0.028 Uiso 1 1 calc R
C9 C 0.22392(10) 0.5353(5) 0.3681(2) 0.0207(6) Uani 1 1 d .
C10 C 0.28797(10) 0.7848(5) 0.3869(2) 0.0208(6) Uani 1 1 d .
F11 F 0.46970(7) 0.3448(4) 0.18251(17) 0.0318(5) Uani 1 1 d .
O11 O 0.37559(7) 0.2253(4) -0.02078(16) 0.0202(4) Uani 1 1 d .
O12 O 0.48454(8) -0.0290(4) 0.11534(19) 0.0245(5) Uani 1 1 d .
H12 H 0.4985(16) 0.057(8) 0.093(3) 0.024(10) Uiso 1 1 d .
O13 O 0.44850(7) 0.2234(4) -0.05018(17) 0.0230(5) Uani 1 1 d .
O14 O 0.36472(8) -0.2031(4) -0.0774(2) 0.0269(5) Uani 1 1 d .
H14 H 0.336(2) -0.148(11) -0.099(5) 0.059(17) Uiso 1 1 d .
O15 O 0.22200(8) 0.4926(4) 0.1418(2) 0.0280(5) Uani 1 1 d .
O16 O 0.33803(8) 0.0431(4) 0.13712(19) 0.0252(5) Uani 1 1 d .
N11 N 0.34760(9) 0.3822(4) 0.1044(2) 0.0192(5) Uani 1 1 d .
N12 N 0.28042(9) 0.2705(4) 0.1402(2) 0.0226(5) Uani 1 1 d .
H12A H 0.2656(17) 0.162(8) 0.152(4) 0.034(12) Uiso 1 1 d .
C11 C 0.38973(10) 0.3410(5) 0.0755(2) 0.0205(6) Uani 1 1 d .
H11 H 0.4028 0.4757 0.0618 0.025 Uiso 1 1 calc R
C12 C 0.42968(10) 0.2197(5) 0.1545(2) 0.0223(6) Uani 1 1 d .
H12B H 0.4211 0.1757 0.2173 0.027 Uiso 1 1 calc R
C13 C 0.43753(10) 0.0345(5) 0.0907(2) 0.0214(6) Uani 1 1 d .
H13 H 0.4190 -0.0839 0.1042 0.026 Uiso 1 1 calc R
C14 C 0.41412(10) 0.1034(5) -0.0243(2) 0.0195(6) Uani 1 1 d .
C15 C 0.39629(11) -0.0682(5) -0.1038(3) 0.0248(6) Uani 1 1 d .
H15A H 0.3802 -0.0072 -0.1738 0.030 Uiso 1 1 calc R
H15B H 0.4235 -0.1484 -0.1088 0.030 Uiso 1 1 calc R
C16 C 0.43077(13) 0.3703(6) -0.1333(3) 0.0315(7) Uani 1 1 d .
H16A H 0.4186 0.2981 -0.2008 0.047 Uiso 1 1 calc GR
H16B H 0.4562 0.4633 -0.1349 0.047 Uiso 1 1 calc GR
H16C H 0.4053 0.4500 -0.1209 0.047 Uiso 1 1 calc GR
C17 C 0.33082(11) 0.5804(5) 0.0984(2) 0.0218(6) Uani 1 1 d .
H17 H 0.3488 0.6882 0.0827 0.026 Uiso 1 1 calc R
C18 C 0.29013(11) 0.6271(5) 0.1137(3) 0.0235(6) Uani 1 1 d .
H18 H 0.2806 0.7666 0.1126 0.028 Uiso 1 1 calc R
C19 C 0.26091(11) 0.4659(5) 0.1319(2) 0.0213(6) Uani 1 1 d .
C20 C 0.32307(10) 0.2184(5) 0.1278(2) 0.0199(6) Uani 1 1 d .
O31 O 0.16683(9) 1.0461(5) 0.3310(2) 0.0324(6) Uani 1 1 d D
H31A H 0.168(2) 1.166(6) 0.348(5) 0.07(2) Uiso 1 1 d D
H31B H 0.1475(16) 1.010(9) 0.357(4) 0.040(14) Uiso 1 1 d D
O32 O 0.21188(9) -0.0375(4) 0.1507(2) 0.0297(5) Uani 1 1 d D
H32A H 0.2083(18) -0.160(5) 0.147(4) 0.034(12) Uiso 1 1 d D
H32B H 0.1859(13) -0.004(9) 0.149(4) 0.039(13) Uiso 1 1 d D

loop_
_atom_site_aniso_label
_atom_site_aniso_U_11
_atom_site_aniso_U_22
_atom_site_aniso_U_33
_atom_site_aniso_U_23
_atom_site_aniso_U_13
_atom_site_aniso_U_12
F1 0.0253(9) 0.0400(12) 0.0356(10) -0.0078(9) 0.0165(8) -0.0006(9)
O1 0.0140(9) 0.0271(11) 0.0224(10) 0.0002(8) 0.0054(8) -0.0036(8)
O2 0.0204(10) 0.0307(12) 0.0307(11) 0.0062(10) 0.0117(9) -0.0019(10)
O3 0.0131(9) 0.0277(11) 0.0276(10) 0.0049(9) 0.0068(8) 0.0028(8)
O4 0.0187(10) 0.0239(11) 0.0359(12) -0.0019(9) 0.0098(9) -0.0004(9)
O5 0.0162(10) 0.0303(13) 0.0355(12) -0.0030(10) 0.0093(9) -0.0032(9)
O6 0.0174(10) 0.0211(11) 0.0470(15) -0.0022(10) 0.0072(10) -0.0005(9)
N1 0.0132(11) 0.0206(12) 0.0266(12) -0.0005(10) 0.0045(9) -0.0003(9)
N2 0.0143(11) 0.0223(12) 0.0297(13) -0.0025(10) 0.0068(10) 0.0021(10)
C1 0.0129(12) 0.0246(14) 0.0241(13) -0.0005(11) 0.0042(10) 0.0004(11)
C2 0.0169(13) 0.0276(15) 0.0238(13) 0.0008(12) 0.0066(11) -0.0003(12)
C3 0.0149(12) 0.0239(14) 0.0230(13) 0.0045(11) 0.0058(10) 0.0009(11)
C4 0.0137(12) 0.0224(14) 0.0231(13) 0.0017(11) 0.0057(10) -0.0003(10)
C5 0.0163(13) 0.0286(16) 0.0248(14) -0.0027(12) 0.0042(11) 0.0000(12)
C6 0.0220(14) 0.0361(18) 0.0343(17) 0.0101(14) 0.0076(13) 0.0010(14)
C7 0.0206(14) 0.0215(15) 0.0253(14) 0.0014(11) 0.0057(11) 0.0002(11)
C8 0.0195(14) 0.0212(13) 0.0298(15) -0.0004(12) 0.0074(11) -0.0006(12)
C9 0.0168(13) 0.0250(14) 0.0209(12) -0.0008(11) 0.0068(10) -0.0008(11)
C10 0.0159(13) 0.0206(14) 0.0244(13) -0.0025(11) 0.0043(11) 0.0002(11)
F11 0.0175(8) 0.0393(11) 0.0358(10) -0.0095(9) 0.0048(8) -0.0049(8)
O11 0.0147(9) 0.0247(10) 0.0214(9) -0.0030(8) 0.0062(7) 0.0027(8)
O12 0.0166(10) 0.0270(11) 0.0293(11) 0.0058(10) 0.0067(9) 0.0034(9)
O13 0.0156(9) 0.0261(11) 0.0289(11) 0.0047(9) 0.0096(8) 0.0008(8)
O14 0.0195(11) 0.0261(11) 0.0357(12) -0.0036(10) 0.0096(9) -0.0013(9)
O15 0.0177(10) 0.0316(13) 0.0371(12) -0.0019(10) 0.0122(9) 0.0028(9)
O16 0.0222(10) 0.0201(10) 0.0361(12) 0.0027(9) 0.0136(9) 0.0019(9)
N11 0.0161(11) 0.0184(11) 0.0252(12) -0.0004(9) 0.0094(9) -0.0003(9)
N12 0.0174(12) 0.0220(13) 0.0315(13) -0.0007(10) 0.0119(10) -0.0012(10)
C11 0.0156(12) 0.0256(14) 0.0227(13) -0.0026(11) 0.0095(10) -0.0014(11)
C12 0.0146(12) 0.0295(15) 0.0226(13) -0.0013(12) 0.0058(10) -0.0022(11)
C13 0.0144(12) 0.0250(14) 0.0254(13) 0.0022(12) 0.0073(11) 0.0007(11)
C14 0.0132(12) 0.0216(13) 0.0248(14) 0.0006(11) 0.0075(11) 0.0008(10)
C15 0.0202(13) 0.0282(16) 0.0280(14) -0.0070(12) 0.0105(12) -0.0016(12)
C16 0.0309(16) 0.0336(17) 0.0343(17) 0.0092(15) 0.0165(14) 0.0078(15)
C17 0.0220(14) 0.0196(14) 0.0254(14) -0.0009(11) 0.0097(11) -0.0007(11)
C18 0.0220(14) 0.0197(13) 0.0304(15) 0.0009(12) 0.0105(12) 0.0005(11)
C19 0.0181(13) 0.0235(14) 0.0211(13) -0.0038(11) 0.0045(11) 0.0003(12)
C20 0.0176(13) 0.0211(14) 0.0224(13) -0.0014(11) 0.0083(10) -0.0015(11)
O31 0.0242(12) 0.0334(13) 0.0418(14) -0.0036(12) 0.0138(11) 0.0020(11)
O32 0.0232(11) 0.0277(12) 0.0406(14) 0.0002(11) 0.0138(10) -0.0023(10)

loop_
_atom_type_symbol
_atom_type_description
_atom_type_scat_dispersion_real
_atom_type_scat_dispersion_imag
_atom_type_scat_source
C C 0.0150 0.0070 'International Tables Vol C Tables 4.2.6.8 and 6.1.1.4'
H H 0.0000 0.0000 'International Tables Vol C Tables 4.2.6.8 and 6.1.1.4'
F F 0.0600 0.0410 'International Tables Vol C Tables 4.2.6.8 and 6.1.1.4'
N N 0.0250 0.0140 'International Tables Vol C Tables 4.2.6.8 and 6.1.1.4'
O O 0.0410 0.0250 'International Tables Vol C Tables 4.2.6.8 and 6.1.1.4'

loop_
_geom_angle_atom_site_label_1
_geom_angle_atom_site_label_2
_geom_angle_atom_site_label_3
_geom_angle
C4 O1 C1 108.3(2)
C3 O2 H2 106(4)
C4 O3 C6 116.4(2)
C5 O4 H4 111(5)
C7 N1 C1 119.9(3)
C7 N1 C10 121.3(3)
C10 N1 C1 118.8(3)
C9 N2 H2A 117(6)
C10 N2 H2A 117(6)
C10 N2 C9 126.5(3)
O1 C1 N1 108.0(2)
O1 C1 H1 108.4
O1 C1 C2 107.0(2)
N1 C1 H1 108.4
N1 C1 C2 116.3(2)
C2 C1 H1 108.4
F1 C2 C1 107.9(3)
F1 C2 H2B 111.2
F1 C2 C3 110.6(2)
C1 C2 H2B 111.2
C1 C2 C3 104.3(2)
C3 C2 H2B 111.2
O2 C3 C2 115.3(3)
O2 C3 H3 107.6
O2 C3 C4 115.0(2)
C2 C3 H3 107.6
C2 C3 C4 103.3(2)
C4 C3 H3 107.6
O1 C4 C3 104.0(2)
O1 C4 C5 109.1(2)
O3 C4 O1 111.1(2)
O3 C4 C3 106.0(2)
O3 C4 C5 111.6(2)
C5 C4 C3 114.9(3)
O4 C5 C4 112.9(2)
O4 C5 H5A 109.0
O4 C5 H5B 109.0
C4 C5 H5A 109.0
C4 C5 H5B 109.0
H5A C5 H5B 107.8
O3 C6 H6A 109.5
O3 C6 H6B 109.5
O3 C6 H6C 109.5
H6A C6 H6B 109.5
H6A C6 H6C 109.5
H6B C6 H6C 109.5
N1 C7 H7 118.8
C8 C7 N1 122.5(3)
C8 C7 H7 118.8
C7 C8 H8 120.2
C7 C8 C9 119.5(3)
C9 C8 H8 120.2
O5 C9 N2 120.8(3)
O5 C9 C8 124.0(3)
N2 C9 C8 115.2(3)
O6 C10 N1 121.9(3)
O6 C10 N2 123.2(3)
N2 C10 N1 114.9(3)
C14 O11 C11 108.5(2)
C13 O12 H12 108(3)
C14 O13 C16 116.1(2)
C15 O14 H14 109(4)
C17 N11 C11 119.1(2)
C17 N11 C20 121.4(3)
C20 N11 C11 119.2(3)
C19 N12 H12A 122(3)
C20 N12 H12A 112(3)
C20 N12 C19 126.6(3)
O11 C11 N11 107.8(2)
O11 C11 H11 108.2
O11 C11 C12 106.7(2)
N11 C11 H11 108.2
N11 C11 C12 117.4(2)
C12 C11 H11 108.2
F11 C12 C11 107.3(3)
F11 C12 H12B 111.9
F11 C12 C13 109.4(2)
C11 C12 H12B 111.9
C11 C12 C13 104.2(2)
C13 C12 H12B 111.9
O12 C13 C12 115.0(3)
O12 C13 H13 107.9
O12 C13 C14 114.7(2)
C12 C13 H13 107.9
C12 C13 C14 103.1(2)
C14 C13 H13 107.9
O11 C14 O13 111.5(2)
O11 C14 C13 104.0(2)
O11 C14 C15 109.3(2)
O13 C14 C13 105.9(2)
O13 C14 C15 110.5(2)
C15 C14 C13 115.6(3)
O14 C15 C14 113.1(3)
O14 C15 H15A 109.0
O14 C15 H15B 109.0
C14 C15 H15A 109.0
C14 C15 H15B 109.0
H15A C15 H15B 107.8
O13 C16 H16A 109.5
O13 C16 H16B 109.5
O13 C16 H16C 109.5
H16A C16 H16B 109.5
H16A C16 H16C 109.5
H16B C16 H16C 109.5
N11 C17 H17 118.7
C18 C17 N11 122.6(3)
C18 C17 H17 118.7
C17 C18 H18 120.1
C17 C18 C19 119.9(3)
C19 C18 H18 120.1
O15 C19 N12 120.8(3)
O15 C19 C18 124.6(3)
N12 C19 C18 114.6(3)
O16 C20 N11 122.5(3)
O16 C20 N12 122.8(3)
N12 C20 N11 114.7(3)
H31A O31 H31B 97(6)
H32A O32 H32B 99(5)

loop_
_geom_bond_atom_site_label_1
_geom_bond_atom_site_label_2
_geom_bond_distance
F1 C2 1.403(4)
O1 C1 1.436(4)
O1 C4 1.419(3)
O2 H2 0.80(6)
O2 C3 1.404(3)
O3 C4 1.419(3)
O3 C6 1.440(4)
O4 H4 0.84(7)
O4 C5 1.418(4)
O5 C9 1.242(4)
O6 C10 1.218(4)
N1 C1 1.455(3)
N1 C7 1.378(4)
N1 C10 1.389(4)
N2 H2A 0.85(8)
N2 C9 1.381(4)
N2 C10 1.378(4)
C1 H1 1.0000
C1 C2 1.531(4)
C2 H2B 1.0000
C2 C3 1.537(5)
C3 H3 1.0000
C3 C4 1.544(4)
C4 C5 1.524(4)
C5 H5A 0.9900
C5 H5B 0.9900
C6 H6A 0.9800
C6 H6B 0.9800
C6 H6C 0.9800
C7 H7 0.9500
C7 C8 1.342(4)
C8 H8 0.9500
C8 C9 1.435(4)
F11 C12 1.397(4)
O11 C11 1.436(4)
O11 C14 1.415(3)
O12 H12 0.81(5)
O12 C13 1.402(3)
O13 C14 1.423(3)
O13 C16 1.433(4)
O14 H14 0.89(7)
O14 C15 1.417(4)
O15 C19 1.229(4)
O16 C20 1.216(4)
N11 C11 1.462(3)
N11 C17 1.376(4)
N11 C20 1.387(4)
N12 H12A 0.87(5)
N12 C19 1.387(4)
N12 C20 1.386(4)
C11 H11 1.0000
C11 C12 1.535(4)
C12 H12B 1.0000
C12 C13 1.539(4)
C13 H13 1.0000
C13 C14 1.540(4)
C14 C15 1.516(4)
C15 H15A 0.9900
C15 H15B 0.9900
C16 H16A 0.9800
C16 H16B 0.9800
C16 H16C 0.9800
C17 H17 0.9500
C17 C18 1.337(4)
C18 H18 0.9500
C18 C19 1.438(4)
O31 H31A 0.81(3)
O31 H31B 0.80(3)
O32 H32A 0.81(3)
O32 H32B 0.80(3)

loop_
_geom_hbond_atom_site_label_D
_geom_hbond_atom_site_label_H
_geom_hbond_atom_site_label_A
_geom_hbond_distance_DH
_geom_hbond_distance_HA
_geom_hbond_distance_DA
_geom_hbond_angle_DHA
_geom_hbond_site_symmetry_A
O2 H2 O3 0.80(6) 2.16(6) 2.930(3) 161(5) 2_656
O4 H4 O5 0.84(7) 1.93(7) 2.763(3) 173(7) 4_556
N2 H2A O31 0.85(8) 2.11(8) 2.953(4) 173(8) .
O12 H12 O13 0.81(5) 2.15(5) 2.939(3) 164(4) 2_655
O14 H14 O15 0.89(7) 1.88(7) 2.771(3) 174(7) 4_545
N12 H12A O32 0.87(5) 2.06(5) 2.906(4) 161(5) .
O31 H31A O5 0.81(3) 2.25(4) 3.020(4) 160(7) 1_565
O31 H31B O1 0.80(3) 2.62(5) 3.089(3) 119(5) 4_556
O32 H32A O15 0.81(3) 2.30(3) 3.076(4) 163(5) 1_545
O32 H32B O14 0.80(3) 2.47(5) 3.084(4) 134(5) 4
